data_7058377
loop_
_publ_author_name
'Zhang, Jie'
'Gao, Lingling'
'Wang, Yang'
'Zhai, Lijun'
'Wang, Xiaoqing'
'Niu, Xiaoyan'
'Hu, Tuoping'

_publ_section_title
;
 Fluorescence sensing and magnetic properties of three coordination
 polymers based on 6-(3,5-dicarboxylphenyl)nicotinic acid and
 pyridine/imidazole linkers
;
_journal_issue 24
_journal_name_full 'New Journal of Chemistry'
_journal_page_first 9376
_journal_paper_doi 10.1039/C9NJ00682F
_journal_volume 43
_journal_year 2019
_chemical_formula_moiety 'C108 H76 N18 Ni3 O16, 2(C2 H6 O), 3(H2 O)'
_chemical_formula_sum 'C112 H94 N18 Ni3 O21'
_chemical_formula_weight 2204.18
_space_group_crystal_system triclinic
_space_group_IT_number 2
_space_group_name_Hall '-P 1'
_space_group_name_H-M_alt 'P -1'
_symmetry_space_group_name_Hall '-P 1'
_symmetry_space_group_name_H-M 'P -1'
_atom_sites_solution_hydrogens mixed
_audit_creation_date 2017-02-20
_audit_creation_method
;
Olex2 1.2-beta
(compiled 2016.09.09 svn.r3337 for OlexSys, GUI svn.r5227)
;
_audit_update_record
;
2018-12-21 deposited with the CCDC.    2019-04-30 downloaded from the CCDC.
;
_cell_angle_alpha 92.653(7)
_cell_angle_beta 95.757(9)
_cell_angle_gamma 109.755(6)
_cell_formula_units_Z 1
_cell_length_a 10.107(5)
_cell_length_b 13.460(8)
_cell_length_c 23.318(14)
_cell_measurement_reflns_used 1521
_cell_measurement_temperature 298(2)
_cell_measurement_theta_max 27.547
_cell_measurement_theta_min 2.489
_cell_volume 2960(3)
_computing_molecular_graphics 'Olex2 (Dolomanov et al., 2009)'
_computing_publication_material 'Olex2 (Dolomanov et al., 2009)'
_computing_structure_refinement 'ShelXL (Sheldrick, 2015)'
_diffrn_ambient_temperature 298.15
_diffrn_measured_fraction_theta_full 0.997
_diffrn_measured_fraction_theta_max 0.990
_diffrn_measurement_device_type 'Bruker P4'
_diffrn_radiation_type MoK\a
_diffrn_radiation_wavelength 0.7107
_diffrn_reflns_av_R_equivalents 0.1213
_diffrn_reflns_av_unetI/netI 0.1622
_diffrn_reflns_Laue_measured_fraction_full 0.997
_diffrn_reflns_Laue_measured_fraction_max 0.990
_diffrn_reflns_limit_h_max 12
_diffrn_reflns_limit_h_min -13
_diffrn_reflns_limit_k_max 17
_diffrn_reflns_limit_k_min -17
_diffrn_reflns_limit_l_max 30
_diffrn_reflns_limit_l_min -30
_diffrn_reflns_number 39771
_diffrn_reflns_point_group_measured_fraction_full 0.997
_diffrn_reflns_point_group_measured_fraction_max 0.990
_diffrn_reflns_theta_full 25.241
_diffrn_reflns_theta_max 27.547
_diffrn_reflns_theta_min 2.489
_exptl_absorpt_coefficient_mu 0.544
_exptl_crystal_colour green
_exptl_crystal_density_diffrn 1.237
_exptl_crystal_description block
_exptl_crystal_F_000 1144
_exptl_crystal_size_max 0.09
_exptl_crystal_size_mid 0.08
_exptl_crystal_size_min 0.05
_refine_diff_density_max 0.640
_refine_diff_density_min -0.529
_refine_diff_density_rms 0.073
_refine_ls_extinction_method none
_refine_ls_goodness_of_fit_ref 0.902
_refine_ls_hydrogen_treatment constr
_refine_ls_matrix_type full
_refine_ls_number_parameters 711
_refine_ls_number_reflns 13512
_refine_ls_number_restraints 16
_refine_ls_restrained_S_all 0.908
_refine_ls_R_factor_all 0.1601
_refine_ls_R_factor_gt 0.0627
_refine_ls_shift/su_max 0.000
_refine_ls_shift/su_mean 0.000
_refine_ls_structure_factor_coef Fsqd
_refine_ls_weighting_details 'w=1/[\s^2^(Fo^2^)+(0.0765P)^2^] where P=(Fo^2^+2Fc^2^)/3'
_refine_ls_weighting_scheme calc
_refine_ls_wR_factor_gt 0.1441
_refine_ls_wR_factor_ref 0.1821
_reflns_Friedel_coverage 0.000
_reflns_number_gt 5811
_reflns_number_total 13512
_reflns_threshold_expression 'I > 2\s(I)'
_cod_data_source_file c9nj00682f2.cif
_cod_data_source_block p_sq_CCDC1
_cod_depositor_comments 'Adding full bibliography for 7058375--7058377.cif.'
_cod_database_code 7058377
_shelx_space_group_comment
;
The symmetry employed for this shelxl refinement is uniquely defined
by the following loop, which should always be used as a source of
symmetry information in preference to the above space-group names.
They are only intended as comments.
;
_shelx_estimated_absorpt_t_max 0.973
_shelx_estimated_absorpt_t_min 0.953
_olex2_refinement_description
;
1. Fixed Uiso
 At 1.2 times of:
  All C(H) groups, All C(H,H) groups
 At 1.5 times of:
  All C(H,H,H) groups, All O(H) groups, All O(H,H) groups
2. Restrained distances
 O1W-C1
 1.4 with sigma of 0.01
3. Rigid bond restraints
 O1W, C1, C3
 with sigma for 1-2 distances of 0.01 and sigma for 1-3 distances of 0.01
4. Uiso/Uaniso restraints and constraints
Uanis(C3) \\sim Ueq, Uanis(C1) \\sim Ueq: with sigma of 0.01 and sigma for
terminal atoms of 0.02
5. Others
 Fixed Sof: O5WA(0.25) H5WA(0.25) H5WB(0.25) O5W(0.25) H5WC(0.25) H5WD(0.25)
6.a Riding coordinates:
 O3W(H3WA,H3WB), O1W(H1W), O4W(H4WA,H4WB), O5WA(H5WA,H5WB), O5W(H5WC,H5WD)
6.b Rotating group:
 O2W(H2WA,H2WB)
6.c Secondary CH2 refined with riding coordinates:
 C1(H1A,H1B)
6.d Aromatic/amide H refined with riding coordinates:
 C2(H2), C1AA(H1AA), C4(H4), C5(H5), C7(H7), C8(H8), C10(H10), C11(H11),
 C13(H13), C14(H14), C17(H17), C18(H18), C19(H19), C20(H20), C23(H23), C26(H26),
  C28(H28), C31(H31), C33(H33), C34(H34), C36(H36), C38(H38), C39(H39),
 C40(H40), C41(H41), C44(H44), C45(H45), C47(H47), C48(H48), C49(H49), C52(H52),
  C53(H53), C54(H54), C55(H55)
6.e Idealised Me refined as rotating group:
 C3(H3A,H3B,H3C)
;
_shelx_shelxl_version_number 2014/7
_olex2_submission_special_instructions 'No special instructions were received'

loop_
_space_group_symop_operation_xyz
'x, y, z'
'-x, -y, -z'

loop_
_atom_site_label
_atom_site_type_symbol
_atom_site_fract_x
_atom_site_fract_y
_atom_site_fract_z
_atom_site_U_iso_or_equiv
_atom_site_adp_type
_atom_site_occupancy
_atom_site_site_symmetry_order
_atom_site_calc_flag
_atom_site_refinement_flags_posn
_atom_site_refinement_flags_adp
_atom_site_refinement_flags_occupancy
_atom_site_disorder_assembly
_atom_site_disorder_group
C0AA C 0.1663(4) -0.5388(3) 0.05938(19) 0.0386(11) Uani 1 1 d . . . . .
C2 C 0.2392(5) -0.5804(4) 0.0228(2) 0.0517(13) Uani 1 1 d . . . . .
H2 H 0.2407 -0.6488 0.0249 0.062 Uiso 1 1 calc R . . . .
C1AA C 0.3084(6) -0.5156(4) -0.0162(2) 0.0689(16) Uani 1 1 d . . . . .
H1AA H 0.3572 -0.5413 -0.0415 0.083 Uiso 1 1 calc R . . . .
C4 C 0.3085(6) -0.4124(4) -0.0196(2) 0.0729(17) Uani 1 1 d . . . . .
H4 H 0.3578 -0.3715 -0.0468 0.088 Uiso 1 1 calc R . . . .
C5 C 0.2379(6) -0.3692(4) 0.0163(2) 0.0621(15) Uani 1 1 d . . . . .
H5 H 0.2370 -0.3006 0.0138 0.075 Uiso 1 1 calc R . . . .
C6 C 0.1684(5) -0.4344(3) 0.0560(2) 0.0418(11) Uani 1 1 d . . . . .
C7 C 0.0483(4) -0.5107(3) 0.1259(2) 0.0428(12) Uani 1 1 d . . . . .
H7 H -0.0041 -0.5201 0.1571 0.051 Uiso 1 1 calc R . . . .
C8 C 0.0774(5) -0.2981(4) 0.1782(2) 0.0612(15) Uani 1 1 d . . . . .
H8 H 0.0993 -0.3418 0.2045 0.073 Uiso 1 1 calc R . . . .
C9 C 0.0650(5) -0.3244(3) 0.1179(2) 0.0424(11) Uani 1 1 d . . . . .
C10 C 0.0326(5) -0.2610(4) 0.0796(2) 0.0567(14) Uani 1 1 d . . . . .
H10 H 0.0255 -0.2789 0.0401 0.068 Uiso 1 1 calc R . . . .
C11 C 0.0097(5) -0.1692(4) 0.0987(2) 0.0565(14) Uani 1 1 d . . . . .
H11 H -0.0131 -0.1264 0.0721 0.068 Uiso 1 1 calc R . . . .
C12 C 0.0211(5) -0.1422(3) 0.1574(2) 0.0402(11) Uani 1 1 d . . . . .
C13 C 0.0562(6) -0.2061(4) 0.1975(2) 0.0650(15) Uani 1 1 d . . . . .
H13 H 0.0654 -0.1870 0.2370 0.078 Uiso 1 1 calc R . . . .
C14 C 0.0397(4) 0.0439(3) 0.14878(19) 0.0383(11) Uani 1 1 d . . . . .
H14 H 0.0801 0.0491 0.1144 0.046 Uiso 1 1 calc R . . . .
C15 C -0.0534(5) -0.0230(3) 0.2256(2) 0.0413(11) Uani 1 1 d . . . . .
C16 C -0.0444(4) 0.0830(3) 0.22396(19) 0.0365(10) Uani 1 1 d . . . . .
C17 C -0.0882(5) 0.1339(4) 0.2677(2) 0.0511(13) Uani 1 1 d . . . . .
H17 H -0.0819 0.2043 0.2670 0.061 Uiso 1 1 calc R . . . .
C18 C -0.1415(6) 0.0744(4) 0.3124(2) 0.0681(16) Uani 1 1 d . . . . .
H18 H -0.1701 0.1060 0.3428 0.082 Uiso 1 1 calc R . . . .
C19 C -0.1533(6) -0.0325(5) 0.3128(2) 0.0713(17) Uani 1 1 d . . . . .
H19 H -0.1912 -0.0701 0.3432 0.086 Uiso 1 1 calc R . . . .
C20 C -0.1110(6) -0.0832(4) 0.2700(2) 0.0600(14) Uani 1 1 d . . . . .
H20 H -0.1202 -0.1543 0.2704 0.072 Uiso 1 1 calc R . . . .
C21 C 0.3024(4) 0.3181(3) 0.1741(2) 0.0358(10) Uani 1 1 d . . . . .
C22 C 0.4575(4) 0.3467(3) 0.19457(19) 0.0361(10) Uani 1 1 d . . . . .
C23 C 0.5367(4) 0.2995(3) 0.16599(19) 0.0372(11) Uani 1 1 d . . . . .
H23 H 0.4944 0.2507 0.1342 0.045 Uiso 1 1 calc R . . . .
C24 C 0.6809(4) 0.3252(3) 0.18493(19) 0.0363(10) Uani 1 1 d . . . . .
C25 C 0.7663(5) 0.2731(3) 0.1536(2) 0.0383(11) Uani 1 1 d . . . . .
C26 C 0.7450(4) 0.4020(3) 0.2305(2) 0.0427(11) Uani 1 1 d . . . . .
H26 H 0.8412 0.4194 0.2426 0.051 Uiso 1 1 calc R . . . .
C27 C 0.6677(5) 0.4538(3) 0.2586(2) 0.0452(12) Uani 1 1 d . . . . .
C28 C 0.5223(4) 0.4226(3) 0.24072(19) 0.0407(11) Uani 1 1 d . . . . .
H28 H 0.4677 0.4533 0.2601 0.049 Uiso 1 1 calc R . . . .
C29 C 0.7411(5) 0.5412(4) 0.3041(2) 0.0488(12) Uani 1 1 d . . . . .
N30 N 0.8761(4) 0.5560(4) 0.3234(2) 0.0742(14) Uani 1 1 d . . . . .
C31 C 0.9446(6) 0.6354(5) 0.3645(3) 0.0815(19) Uani 1 1 d . . . . .
H31 H 1.0376 0.6439 0.3784 0.098 Uiso 1 1 calc R . . . .
C32 C 0.8868(5) 0.7043(4) 0.3873(2) 0.0535(13) Uani 1 1 d . . . . .
C33 C 0.7499(6) 0.6909(4) 0.3662(2) 0.0701(17) Uani 1 1 d . . . . .
H33 H 0.7062 0.7367 0.3796 0.084 Uiso 1 1 calc R . . . .
C34 C 0.6772(5) 0.6086(4) 0.3245(2) 0.0740(18) Uani 1 1 d . . . . .
H34 H 0.5840 0.5988 0.3102 0.089 Uiso 1 1 calc R . . . .
C35 C 0.9722(6) 0.7927(4) 0.4326(2) 0.0578(14) Uani 1 1 d . . . . .
C36 C 0.8169(5) 0.9754(4) 0.5972(2) 0.0586(14) Uani 1 1 d . . . . .
H36 H 0.8231 1.0452 0.5931 0.070 Uiso 1 1 calc R . . . .
C37 C 0.8435(6) 0.8254(4) 0.5842(2) 0.0641(15) Uani 1 1 d . . . . .
C38 C 0.8815(8) 0.7386(5) 0.5672(3) 0.098(2) Uani 1 1 d . . . . .
H38 H 0.9401 0.7428 0.5384 0.118 Uiso 1 1 calc R . . . .
C39 C 0.8303(10) 0.6477(6) 0.5941(4) 0.137(4) Uani 1 1 d . . . . .
H39 H 0.8536 0.5890 0.5829 0.164 Uiso 1 1 calc R . . . .
C40 C 0.7448(10) 0.6409(6) 0.6374(4) 0.132(3) Uani 1 1 d . . . . .
H40 H 0.7117 0.5777 0.6547 0.159 Uiso 1 1 calc R . . . .
C41 C 0.7067(8) 0.7263(5) 0.6560(3) 0.096(2) Uani 1 1 d . . . . .
H41 H 0.6491 0.7219 0.6852 0.116 Uiso 1 1 calc R . . . .
C42 C 0.7590(6) 0.8174(4) 0.6288(2) 0.0654(15) Uani 1 1 d . . . . .
C43 C 0.6724(5) 0.9532(4) 0.6784(2) 0.0574(14) Uani 1 1 d . . . . .
C44 C 0.6029(6) 1.0216(4) 0.6621(2) 0.0686(16) Uani 1 1 d . . . . .
H44 H 0.5989 1.0397 0.6241 0.082 Uiso 1 1 calc R . . . .
C45 C 0.5396(6) 1.0632(4) 0.7016(3) 0.0719(17) Uani 1 1 d . . . . .
H45 H 0.4945 1.1105 0.6907 0.086 Uiso 1 1 calc R . . . .
C46 C 0.5435(5) 1.0340(4) 0.7585(2) 0.0583(14) Uani 1 1 d . . . . .
C47 C 0.6147(5) 0.9649(4) 0.7749(2) 0.0607(14) Uani 1 1 d . . . . .
H47 H 0.6188 0.9464 0.8128 0.073 Uiso 1 1 calc R . . . .
C48 C 0.6788(5) 0.9244(4) 0.7348(2) 0.0577(14) Uani 1 1 d . . . . .
H48 H 0.7260 0.8783 0.7454 0.069 Uiso 1 1 calc R . . . .
C49 C 0.3911(6) 1.0230(4) 0.8380(2) 0.0637(15) Uani 1 1 d . . . . .
H49 H 0.3626 0.9498 0.8389 0.076 Uiso 1 1 calc R . . . .
C50 C 0.4149(5) 1.1853(4) 0.8568(2) 0.0538(13) Uani 1 1 d . . . . .
C51 C 0.4959(5) 1.1838(4) 0.8121(2) 0.0519(13) Uani 1 1 d . . . . .
C52 C 0.5754(5) 1.2758(4) 0.7896(2) 0.0625(15) Uani 1 1 d . . . . .
H52 H 0.6279 1.2744 0.7592 0.075 Uiso 1 1 calc R . . . .
C53 C 0.5720(6) 1.3703(4) 0.8152(3) 0.0764(17) Uani 1 1 d . . . . .
H53 H 0.6288 1.4341 0.8033 0.092 Uiso 1 1 calc R . . . .
C54 C 0.4877(7) 1.3723(5) 0.8574(3) 0.088(2) Uani 1 1 d . . . . .
H54 H 0.4831 1.4368 0.8713 0.106 Uiso 1 1 calc R . . . .
C55 C 0.4099(6) 1.2811(5) 0.8796(3) 0.0747(17) Uani 1 1 d . . . . .
H55 H 0.3552 1.2833 0.9091 0.090 Uiso 1 1 calc R . . . .
N1 N 0.0897(3) -0.5848(2) 0.10347(16) 0.0378(9) Uani 1 1 d . . . . .
N2 N 0.0889(4) -0.4193(2) 0.09960(17) 0.0443(10) Uani 1 1 d . . . . .
N3 N 0.0023(4) -0.0458(2) 0.17631(16) 0.0399(9) Uani 1 1 d . . . . .
N4 N 0.0145(3) 0.1229(2) 0.17455(15) 0.0353(8) Uani 1 1 d . . . . .
N5 N 0.8768(4) 0.9258(3) 0.56507(17) 0.0588(11) Uani 1 1 d . . . . .
N6 N 0.7446(4) 0.9164(3) 0.63701(18) 0.0580(11) Uani 1 1 d . . . . .
N7 N 0.4810(4) 1.0779(3) 0.80075(18) 0.0568(11) Uani 1 1 d . . . . .
N8 N 0.3498(5) 1.0830(3) 0.87185(19) 0.0665(13) Uani 1 1 d . . . . .
Ni1 Ni 1.0000 1.0000 0.5000 0.0501(3) Uani 1 2 d S T P . .
Ni2 Ni 0.05053(5) 0.26806(4) 0.13848(2) 0.03294(17) Uani 1 1 d . . . . .
O1 O 0.9167(3) 0.8610(2) 0.44656(14) 0.0574(9) Uani 1 1 d . . . . .
O2 O 1.0936(4) 0.7939(3) 0.45328(17) 0.0741(11) Uani 1 1 d . . . . .
O2W O 1.1651(4) 0.9541(3) 0.53690(14) 0.0678(10) Uani 1 1 d . . . . .
H2WA H 1.2605 1.0027 0.5347 0.102 Uiso 1 1 d GR . . . .
H2WB H 1.1683 0.8874 0.5202 0.102 Uiso 1 1 d GR . . . .
O3 O 0.2241(3) 0.3459(2) 0.20555(13) 0.0417(8) Uani 1 1 d . . . . .
O3W O -0.0740(3) 0.1934(2) 0.06109(12) 0.0438(8) Uani 1 1 d . . . . .
H3WA H -0.0909 0.1409 0.0350 0.066 Uiso 1 1 d R . . . .
H3WB H -0.1565 0.1978 0.0605 0.066 Uiso 1 1 d R . . . .
O4 O 0.2509(3) 0.2642(2) 0.12567(13) 0.0403(7) Uani 1 1 d . . . . .
O5 O 0.8947(3) 0.2959(2) 0.17574(12) 0.0362(7) Uani 1 1 d . . . . .
O6 O 0.7088(3) 0.2132(2) 0.10879(15) 0.0556(9) Uani 1 1 d . . . . .
O1W O 0.1833(4) 0.0264(3) -0.03901(18) 0.0807(12) Uani 1 1 d D U . . .
H1W H 0.2157 0.0478 -0.0702 0.121 Uiso 1 1 d R . . . .
O4W O 1.1438(6) 0.5204(4) 0.2743(2) 0.142(2) Uani 1 1 d . . . . .
H4WA H 1.0730 0.5300 0.2873 0.213 Uiso 1 1 d R . . . .
H4WB H 1.1185 0.4584 0.2574 0.213 Uiso 1 1 d R . . . .
O5WA O 1.3910(14) 1.1344(9) 0.5633(6) 0.063(4) Uani 0.25 1 d . . . A 1
H5WA H 1.4661 1.1190 0.5651 0.094 Uiso 0.25 1 d R . . A 1
H5WB H 1.3876 1.1455 0.5999 0.094 Uiso 0.25 1 d R . . A 1
O5W O 1.4487(13) 1.0380(15) 0.5248(8) 0.113(7) Uani 0.25 1 d . . . B 2
H5WC H 1.4902 1.0942 0.5447 0.170 Uiso 0.25 1 d R . . B 2
H5WD H 1.4845 1.0455 0.4932 0.170 Uiso 0.25 1 d R . . B 2
C1 C 0.2754(12) 0.0863(9) 0.0123(4) 0.203(5) Uani 1 1 d D U . . .
H1A H 0.2166 0.1069 0.0374 0.244 Uiso 1 1 calc R . . . .
H1B H 0.3398 0.1509 0.0000 0.244 Uiso 1 1 calc R . . . .
C3 C 0.3612(17) 0.0367(13) 0.0474(6) 0.300(8) Uani 1 1 d . U . . .
H3A H 0.3193 -0.0389 0.0408 0.450 Uiso 1 1 calc GR . . . .
H3B H 0.3647 0.0576 0.0876 0.450 Uiso 1 1 calc GR . . . .
H3C H 0.4555 0.0592 0.0368 0.450 Uiso 1 1 calc GR . . . .

loop_
_atom_site_aniso_label
_atom_site_aniso_U_11
_atom_site_aniso_U_22
_atom_site_aniso_U_33
_atom_site_aniso_U_23
_atom_site_aniso_U_13
_atom_site_aniso_U_12
C0AA 0.043(3) 0.031(2) 0.047(3) 0.004(2) 0.012(2) 0.019(2)
C2 0.065(3) 0.045(3) 0.056(3) 0.006(3) 0.020(3) 0.029(3)
C1AA 0.092(4) 0.073(4) 0.065(4) 0.017(3) 0.040(3) 0.048(3)
C4 0.094(4) 0.072(4) 0.072(4) 0.033(3) 0.044(4) 0.041(3)
C5 0.078(4) 0.048(3) 0.075(4) 0.024(3) 0.033(3) 0.031(3)
C6 0.049(3) 0.034(2) 0.050(3) 0.008(2) 0.013(2) 0.021(2)
C7 0.049(3) 0.026(2) 0.061(3) 0.010(2) 0.024(2) 0.018(2)
C8 0.080(4) 0.042(3) 0.074(4) 0.018(3) 0.021(3) 0.034(3)
C9 0.055(3) 0.024(2) 0.055(3) 0.005(2) 0.013(2) 0.021(2)
C10 0.078(4) 0.042(3) 0.060(4) 0.008(3) 0.017(3) 0.029(3)
C11 0.083(4) 0.041(3) 0.058(4) 0.013(3) 0.022(3) 0.033(3)
C12 0.053(3) 0.029(2) 0.049(3) 0.008(2) 0.011(2) 0.025(2)
C13 0.095(4) 0.044(3) 0.068(4) 0.007(3) 0.019(3) 0.038(3)
C14 0.046(3) 0.030(2) 0.045(3) 0.005(2) 0.011(2) 0.019(2)
C15 0.046(3) 0.035(2) 0.045(3) 0.003(2) 0.009(2) 0.015(2)
C16 0.043(3) 0.031(2) 0.038(3) 0.002(2) 0.005(2) 0.017(2)
C17 0.062(3) 0.045(3) 0.050(3) 0.000(2) 0.016(3) 0.022(2)
C18 0.095(4) 0.070(4) 0.050(4) 0.004(3) 0.025(3) 0.039(3)
C19 0.097(4) 0.074(4) 0.058(4) 0.026(3) 0.037(3) 0.038(4)
C20 0.081(4) 0.047(3) 0.061(4) 0.017(3) 0.027(3) 0.028(3)
C21 0.030(2) 0.031(2) 0.052(3) 0.005(2) 0.013(2) 0.0157(19)
C22 0.027(2) 0.030(2) 0.053(3) 0.007(2) 0.011(2) 0.0104(18)
C23 0.030(2) 0.032(2) 0.050(3) -0.003(2) 0.012(2) 0.0111(19)
C24 0.031(2) 0.033(2) 0.048(3) 0.002(2) 0.012(2) 0.0140(19)
C25 0.038(3) 0.028(2) 0.054(3) 0.007(2) 0.014(2) 0.015(2)
C26 0.027(2) 0.045(3) 0.058(3) -0.004(2) 0.007(2) 0.016(2)
C27 0.040(3) 0.038(3) 0.059(3) -0.002(2) 0.013(2) 0.014(2)
C28 0.036(3) 0.040(3) 0.051(3) 0.001(2) 0.013(2) 0.018(2)
C29 0.041(3) 0.046(3) 0.058(3) -0.009(2) 0.012(2) 0.013(2)
N30 0.054(3) 0.080(3) 0.084(4) -0.043(3) -0.010(2) 0.030(2)
C31 0.051(3) 0.098(5) 0.092(5) -0.042(4) -0.003(3) 0.031(3)
C32 0.056(3) 0.048(3) 0.053(3) -0.014(2) 0.010(3) 0.016(2)
C33 0.064(4) 0.059(3) 0.088(5) -0.025(3) 0.012(3) 0.027(3)
C34 0.051(3) 0.073(4) 0.096(5) -0.043(3) 0.006(3) 0.026(3)
C35 0.064(4) 0.046(3) 0.058(4) -0.005(3) 0.015(3) 0.011(3)
C36 0.071(4) 0.051(3) 0.053(3) 0.005(3) 0.024(3) 0.016(3)
C37 0.093(4) 0.049(3) 0.050(4) 0.002(3) 0.025(3) 0.020(3)
C38 0.167(7) 0.074(4) 0.085(5) 0.019(4) 0.068(5) 0.065(5)
C39 0.245(10) 0.077(5) 0.138(7) 0.040(5) 0.125(7) 0.087(6)
C40 0.224(10) 0.071(5) 0.129(7) 0.032(5) 0.098(7) 0.060(6)
C41 0.154(7) 0.070(4) 0.084(5) 0.024(4) 0.067(5) 0.047(4)
C42 0.086(4) 0.050(3) 0.065(4) 0.010(3) 0.033(3) 0.024(3)
C43 0.062(3) 0.059(3) 0.057(4) 0.009(3) 0.031(3) 0.021(3)
C44 0.085(4) 0.080(4) 0.054(4) 0.017(3) 0.026(3) 0.038(3)
C45 0.093(4) 0.074(4) 0.065(4) 0.019(3) 0.032(3) 0.042(3)
C46 0.062(3) 0.056(3) 0.061(4) 0.009(3) 0.027(3) 0.020(3)
C47 0.073(4) 0.057(3) 0.055(4) 0.008(3) 0.021(3) 0.023(3)
C48 0.064(3) 0.060(3) 0.055(4) 0.013(3) 0.023(3) 0.025(3)
C49 0.078(4) 0.049(3) 0.067(4) 0.009(3) 0.027(3) 0.019(3)
C50 0.049(3) 0.052(3) 0.058(4) 0.002(3) 0.016(3) 0.012(2)
C51 0.049(3) 0.047(3) 0.060(4) 0.006(3) 0.014(3) 0.015(2)
C52 0.063(3) 0.057(3) 0.074(4) 0.019(3) 0.025(3) 0.023(3)
C53 0.084(4) 0.050(3) 0.095(5) 0.020(3) 0.020(4) 0.020(3)
C54 0.100(5) 0.064(4) 0.103(5) 0.003(4) 0.040(4) 0.025(4)
C55 0.085(4) 0.065(4) 0.082(5) -0.006(3) 0.027(4) 0.033(3)
N1 0.043(2) 0.0248(18) 0.054(2) 0.0065(17) 0.0159(19) 0.0185(16)
N2 0.053(2) 0.0229(18) 0.065(3) 0.0069(18) 0.023(2) 0.0186(17)
N3 0.054(2) 0.0261(19) 0.047(2) 0.0052(17) 0.0158(19) 0.0216(17)
N4 0.044(2) 0.0289(18) 0.040(2) 0.0045(16) 0.0102(18) 0.0204(16)
N5 0.074(3) 0.053(3) 0.049(3) -0.001(2) 0.019(2) 0.019(2)
N6 0.068(3) 0.057(3) 0.052(3) 0.007(2) 0.030(2) 0.019(2)
N7 0.063(3) 0.049(3) 0.061(3) 0.008(2) 0.027(2) 0.017(2)
N8 0.070(3) 0.061(3) 0.072(3) 0.011(2) 0.037(3) 0.019(2)
Ni1 0.0575(6) 0.0476(5) 0.0417(6) -0.0062(4) 0.0140(4) 0.0128(4)
Ni2 0.0304(3) 0.0254(3) 0.0492(4) 0.0025(2) 0.0115(3) 0.0159(2)
O1 0.069(2) 0.051(2) 0.051(2) -0.0090(17) 0.0155(18) 0.0180(18)
O2 0.068(3) 0.075(3) 0.074(3) -0.016(2) -0.001(2) 0.023(2)
O2W 0.075(2) 0.075(2) 0.054(2) -0.010(2) 0.0104(19) 0.029(2)
O3 0.0307(16) 0.0415(17) 0.059(2) -0.0027(15) 0.0145(15) 0.0185(13)
O3W 0.0482(18) 0.0420(17) 0.047(2) -0.0033(14) 0.0060(15) 0.0239(15)
O4 0.0348(16) 0.0432(17) 0.049(2) -0.0018(15) 0.0101(15) 0.0213(14)
O5 0.0284(16) 0.0358(16) 0.0493(19) 0.0019(14) 0.0074(14) 0.0168(13)
O6 0.0400(18) 0.054(2) 0.073(3) -0.0213(19) 0.0028(17) 0.0211(16)
O1W 0.099(3) 0.073(3) 0.074(3) 0.004(2) 0.031(2) 0.028(2)
O4W 0.137(5) 0.130(4) 0.159(5) 0.014(4) 0.014(4) 0.046(4)
O5WA 0.067(9) 0.042(8) 0.067(10) -0.015(7) -0.008(7) 0.009(7)
O5W 0.014(7) 0.190(19) 0.104(14) -0.007(13) -0.014(8) 0.002(9)
C1 0.208(8) 0.197(8) 0.161(7) 0.007(6) 0.000(6) 0.021(6)
C3 0.294(14) 0.347(16) 0.224(12) 0.063(12) -0.065(10) 0.090(11)

loop_
_atom_type_symbol
_atom_type_description
_atom_type_scat_dispersion_real
_atom_type_scat_dispersion_imag
_atom_type_scat_source
C C 0.0033 0.0016 'International Tables Vol C Tables 4.2.6.8 and 6.1.1.4'
H H 0.0000 0.0000 'International Tables Vol C Tables 4.2.6.8 and 6.1.1.4'
N N 0.0061 0.0033 'International Tables Vol C Tables 4.2.6.8 and 6.1.1.4'
Ni Ni 0.3393 1.1124 'International Tables Vol C Tables 4.2.6.8 and 6.1.1.4'
O O 0.0106 0.0060 'International Tables Vol C Tables 4.2.6.8 and 6.1.1.4'

loop_
_geom_angle_atom_site_label_1
_geom_angle_atom_site_label_2
_geom_angle_atom_site_label_3
_geom_angle
_geom_angle_site_symmetry_1
_geom_angle_site_symmetry_3
C2 C0AA C6 120.3(4) . .
N1 C0AA C2 129.5(4) . .
N1 C0AA C6 110.1(3) . .
C0AA C2 H2 121.6 . .
C1AA C2 C0AA 116.7(4) . .
C1AA C2 H2 121.6 . .
C2 C1AA H1AA 118.8 . .
C2 C1AA C4 122.4(5) . .
C4 C1AA H1AA 118.8 . .
C1AA C4 H4 119.0 . .
C5 C4 C1AA 122.0(5) . .
C5 C4 H4 119.0 . .
C4 C5 H5 122.2 . .
C4 C5 C6 115.6(4) . .
C6 C5 H5 122.2 . .
C0AA C6 N2 104.6(4) . .
C5 C6 C0AA 122.8(4) . .
C5 C6 N2 132.6(4) . .
N1 C7 H7 123.0 . .
N1 C7 N2 113.9(4) . .
N2 C7 H7 123.0 . .
C9 C8 H8 120.5 . .
C13 C8 H8 120.5 . .
C13 C8 C9 119.0(5) . .
C8 C9 N2 117.5(4) . .
C10 C9 C8 120.6(4) . .
C10 C9 N2 121.9(4) . .
C9 C10 H10 119.7 . .
C9 C10 C11 120.6(5) . .
C11 C10 H10 119.7 . .
C10 C11 H11 120.2 . .
C12 C11 C10 119.7(5) . .
C12 C11 H11 120.2 . .
C11 C12 C13 120.4(4) . .
C11 C12 N3 119.0(4) . .
C13 C12 N3 120.6(4) . .
C8 C13 C12 119.7(5) . .
C8 C13 H13 120.1 . .
C12 C13 H13 120.1 . .
N3 C14 H14 122.8 . .
N4 C14 H14 122.8 . .
N4 C14 N3 114.4(4) . .
C20 C15 C16 121.6(4) . .
N3 C15 C16 105.3(4) . .
N3 C15 C20 133.1(4) . .
C17 C16 C15 121.3(4) . .
C17 C16 N4 129.2(4) . .
N4 C16 C15 109.4(3) . .
C16 C17 H17 121.7 . .
C18 C17 C16 116.7(4) . .
C18 C17 H17 121.7 . .
C17 C18 H18 119.3 . .
C17 C18 C19 121.5(5) . .
C19 C18 H18 119.3 . .
C18 C19 H19 118.8 . .
C20 C19 C18 122.3(5) . .
C20 C19 H19 118.8 . .
C15 C20 H20 121.7 . .
C19 C20 C15 116.6(5) . .
C19 C20 H20 121.7 . .
C22 C21 Ni2 178.3(3) . .
O3 C21 C22 119.7(4) . .
O3 C21 Ni2 62.0(2) . .
O3 C21 O4 120.8(4) . .
O4 C21 C22 119.5(3) . .
O4 C21 Ni2 58.83(19) . .
C23 C22 C21 119.4(4) . .
C23 C22 C28 119.9(4) . .
C28 C22 C21 120.6(3) . .
C22 C23 H23 120.1 . .
C22 C23 C24 119.8(4) . .
C24 C23 H23 120.1 . .
C23 C24 C25 119.4(4) . .
C26 C24 C23 119.8(4) . .
C26 C24 C25 120.7(4) . .
O5 C25 C24 115.4(4) . .
O6 C25 C24 119.0(4) . .
O6 C25 O5 125.6(4) . .
C24 C26 H26 119.4 . .
C24 C26 C27 121.2(4) . .
C27 C26 H26 119.4 . .
C26 C27 C28 117.8(4) . .
C26 C27 C29 119.9(4) . .
C28 C27 C29 122.3(4) . .
C22 C28 C27 121.4(4) . .
C22 C28 H28 119.3 . .
C27 C28 H28 119.3 . .
N30 C29 C27 117.7(4) . .
N30 C29 C34 120.1(4) . .
C34 C29 C27 122.2(4) . .
C29 N30 C31 118.4(4) . .
N30 C31 H31 117.8 . .
N30 C31 C32 124.5(5) . .
C32 C31 H31 117.8 . .
C31 C32 C33 117.0(5) . .
C31 C32 C35 121.1(5) . .
C33 C32 C35 121.9(4) . .
C32 C33 H33 120.4 . .
C32 C33 C34 119.2(4) . .
C34 C33 H33 120.4 . .
C29 C34 C33 120.8(5) . .
C29 C34 H34 119.6 . .
C33 C34 H34 119.6 . .
O1 C35 C32 117.1(5) . .
O2 C35 C32 117.7(4) . .
O2 C35 O1 125.1(5) . .
N5 C36 H36 123.0 . .
N5 C36 N6 114.1(5) . .
N6 C36 H36 123.0 . .
C42 C37 C38 119.4(5) . .
N5 C37 C38 131.4(5) . .
N5 C37 C42 109.2(4) . .
C37 C38 H38 120.9 . .
C39 C38 C37 118.2(6) . .
C39 C38 H38 120.9 . .
C38 C39 H39 119.3 . .
C38 C39 C40 121.5(6) . .
C40 C39 H39 119.3 . .
C39 C40 H40 119.1 . .
C39 C40 C41 121.9(6) . .
C41 C40 H40 119.1 . .
C40 C41 H41 121.9 . .
C42 C41 C40 116.2(6) . .
C42 C41 H41 121.9 . .
C41 C42 C37 122.9(5) . .
C41 C42 N6 131.4(5) . .
N6 C42 C37 105.7(5) . .
C44 C43 C48 120.8(5) . .
C44 C43 N6 118.9(5) . .
C48 C43 N6 120.2(5) . .
C43 C44 H44 119.8 . .
C45 C44 C43 120.4(5) . .
C45 C44 H44 119.8 . .
C44 C45 H45 120.3 . .
C44 C45 C46 119.5(5) . .
C46 C45 H45 120.3 . .
C45 C46 N7 120.6(5) . .
C47 C46 C45 119.9(5) . .
C47 C46 N7 119.4(5) . .
C46 C47 H47 120.1 . .
C48 C47 C46 119.8(5) . .
C48 C47 H47 120.1 . .
C43 C48 H48 120.2 . .
C47 C48 C43 119.5(5) . .
C47 C48 H48 120.2 . .
N7 C49 H49 123.2 . .
N8 C49 H49 123.2 . .
N8 C49 N7 113.6(5) . .
C55 C50 C51 119.9(5) . .
N8 C50 C51 110.0(4) . .
N8 C50 C55 130.1(5) . .
C50 C51 N7 105.3(4) . .
C52 C51 C50 122.2(5) . .
C52 C51 N7 132.4(4) . .
C51 C52 H52 122.0 . .
C51 C52 C53 116.0(5) . .
C53 C52 H52 122.0 . .
C52 C53 H53 118.9 . .
C54 C53 C52 122.1(5) . .
C54 C53 H53 118.9 . .
C53 C54 H54 119.3 . .
C53 C54 C55 121.3(6) . .
C55 C54 H54 119.3 . .
C50 C55 H55 120.9 . .
C54 C55 C50 118.2(5) . .
C54 C55 H55 120.9 . .
C0AA N1 Ni2 132.9(2) . 1_545
C7 N1 C0AA 104.9(3) . .
C7 N1 Ni2 122.0(3) . 1_545
C6 N2 C9 128.3(4) . .
C7 N2 C6 106.5(3) . .
C7 N2 C9 125.0(4) . .
C14 N3 C12 125.0(3) . .
C14 N3 C15 106.2(3) . .
C15 N3 C12 128.8(4) . .
C14 N4 C16 104.7(3) . .
C14 N4 Ni2 122.2(3) . .
C16 N4 Ni2 133.0(2) . .
C36 N5 C37 105.4(4) . .
C36 N5 Ni1 122.2(4) . .
C37 N5 Ni1 132.4(3) . .
C36 N6 C42 105.5(4) . .
C36 N6 C43 125.1(4) . .
C42 N6 C43 129.4(4) . .
C49 N7 C46 126.6(4) . .
C49 N7 C51 105.8(4) . .
C51 N7 C46 127.5(4) . .
C49 N8 C50 105.2(4) . .
N5 Ni1 N5 180.0 . 2_776
O1 Ni1 N5 90.01(14) 2_776 .
O1 Ni1 N5 90.01(14) . 2_776
O1 Ni1 N5 89.99(14) 2_776 2_776
O1 Ni1 N5 89.99(14) . .
O1 Ni1 O1 180.0 2_776 .
O1 Ni1 O2W 91.60(14) 2_776 2_776
O1 Ni1 O2W 88.40(14) 2_776 .
O1 Ni1 O2W 91.60(14) . .
O1 Ni1 O2W 88.40(14) . 2_776
O2W Ni1 N5 88.90(15) 2_776 2_776
O2W Ni1 N5 88.90(15) . .
O2W Ni1 N5 91.10(15) 2_776 .
O2W Ni1 N5 91.10(16) . 2_776
O2W Ni1 O2W 180.0 . 2_776
N1 Ni2 C21 90.07(13) 1_565 .
N1 Ni2 O3 88.05(13) 1_565 .
N4 Ni2 C21 89.07(13) . .
N4 Ni2 N1 178.97(14) . 1_565
N4 Ni2 O3 90.92(12) . .
O3 Ni2 C21 31.00(11) . .
O3W Ni2 C21 134.23(12) . .
O3W Ni2 N1 89.26(13) . 1_565
O3W Ni2 N4 91.75(13) . .
O3W Ni2 O3 164.93(10) . .
O3W Ni2 O4 102.96(11) . .
O4 Ni2 C21 31.39(11) . .
O4 Ni2 N1 92.65(12) . 1_565
O4 Ni2 N4 86.91(12) . .
O4 Ni2 O3 62.39(11) . .
O5 Ni2 C21 129.65(13) 1_455 .
O5 Ni2 N1 87.49(12) 1_455 1_565
O5 Ni2 N4 92.62(12) 1_455 .
O5 Ni2 O3 98.65(11) 1_455 .
O5 Ni2 O3W 96.04(12) 1_455 .
O5 Ni2 O4 161.01(12) 1_455 .
C35 O1 Ni1 130.4(3) . .
Ni1 O2W H2WA 116.0 . .
Ni1 O2W H2WB 115.4 . .
H2WA O2W H2WB 102.4 . .
C21 O3 Ni2 87.0(3) . .
Ni2 O3W H3WA 143.9 . .
Ni2 O3W H3WB 109.9 . .
H3WA O3W H3WB 100.6 . .
C21 O4 Ni2 89.8(2) . .
C25 O5 Ni2 126.8(3) . 1_655
C1 O1W H1W 112.4 . .
H4WA O4W H4WB 109.5 . .
H5WA O5WA H5WB 99.2 . .
H5WC O5W H5WD 105.2 . .
O1W C1 H1A 107.5 . .
O1W C1 H1B 107.5 . .
O1W C1 C3 119.2(11) . .
H1A C1 H1B 107.0 . .
C3 C1 H1A 107.5 . .
C3 C1 H1B 107.5 . .
C1 C3 H3A 109.5 . .
C1 C3 H3B 109.5 . .
C1 C3 H3C 109.5 . .
H3A C3 H3B 109.5 . .
H3A C3 H3C 109.5 . .
H3B C3 H3C 109.5 . .

loop_
_geom_bond_atom_site_label_1
_geom_bond_atom_site_label_2
_geom_bond_distance
_geom_bond_site_symmetry_2
C0AA C2 1.395(5) .
C0AA C6 1.403(5) .
C0AA N1 1.391(5) .
C2 H2 0.9300 .
C2 C1AA 1.365(6) .
C1AA H1AA 0.9300 .
C1AA C4 1.395(7) .
C4 H4 0.9300 .
C4 C5 1.379(6) .
C5 H5 0.9300 .
C5 C6 1.383(6) .
C6 N2 1.405(5) .
C7 H7 0.9300 .
C7 N1 1.312(4) .
C7 N2 1.356(5) .
C8 H8 0.9300 .
C8 C9 1.416(7) .
C8 C13 1.389(6) .
C9 C10 1.356(6) .
C9 N2 1.433(5) .
C10 H10 0.9300 .
C10 C11 1.392(6) .
C11 H11 0.9300 .
C11 C12 1.384(6) .
C12 C13 1.398(6) .
C12 N3 1.430(5) .
C13 H13 0.9300 .
C14 H14 0.9300 .
C14 N3 1.351(5) .
C14 N4 1.309(4) .
C15 C16 1.402(5) .
C15 C20 1.395(6) .
C15 N3 1.395(5) .
C16 C17 1.391(6) .
C16 N4 1.396(5) .
C17 H17 0.9300 .
C17 C18 1.383(7) .
C18 H18 0.9300 .
C18 C19 1.404(7) .
C19 H19 0.9300 .
C19 C20 1.364(6) .
C20 H20 0.9300 .
C21 C22 1.503(6) .
C21 Ni2 2.447(4) .
C21 O3 1.262(4) .
C21 O4 1.275(5) .
C22 C23 1.379(5) .
C22 C28 1.391(6) .
C23 H23 0.9300 .
C23 C24 1.398(5) .
C24 C25 1.504(5) .
C24 C26 1.388(6) .
C25 O5 1.275(5) .
C25 O6 1.249(5) .
C26 H26 0.9300 .
C26 C27 1.397(5) .
C27 C28 1.397(6) .
C27 C29 1.483(6) .
C28 H28 0.9300 .
C29 N30 1.337(6) .
C29 C34 1.373(6) .
N30 C31 1.346(6) .
C31 H31 0.9300 .
C31 C32 1.366(6) .
C32 C33 1.370(7) .
C32 C35 1.512(7) .
C33 H33 0.9300 .
C33 C34 1.385(7) .
C34 H34 0.9300 .
C35 O1 1.274(5) .
C35 O2 1.267(6) .
C36 H36 0.9300 .
C36 N5 1.300(5) .
C36 N6 1.357(6) .
C37 C38 1.401(7) .
C37 C42 1.396(7) .
C37 N5 1.385(6) .
C38 H38 0.9300 .
C38 C39 1.366(8) .
C39 H39 0.9300 .
C39 C40 1.381(9) .
C40 H40 0.9300 .
C40 C41 1.395(8) .
C41 H41 0.9300 .
C41 C42 1.373(7) .
C42 N6 1.396(6) .
C43 C44 1.379(7) .
C43 C48 1.389(7) .
C43 N6 1.431(6) .
C44 H44 0.9300 .
C44 C45 1.374(7) .
C45 H45 0.9300 .
C45 C46 1.401(7) .
C46 C47 1.399(7) .
C46 N7 1.429(6) .
C47 H47 0.9300 .
C47 C48 1.381(6) .
C48 H48 0.9300 .
C49 H49 0.9300 .
C49 N7 1.375(6) .
C49 N8 1.297(6) .
C50 C51 1.392(6) .
C50 C55 1.391(7) .
C50 N8 1.390(6) .
C51 C52 1.388(6) .
C51 N7 1.392(6) .
C52 H52 0.9300 .
C52 C53 1.393(7) .
C53 H53 0.9300 .
C53 C54 1.370(8) .
C54 H54 0.9300 .
C54 C55 1.371(8) .
C55 H55 0.9300 .
N1 Ni2 2.105(3) 1_545
N4 Ni2 2.095(3) .
N5 Ni1 2.128(4) .
Ni1 N5 2.128(4) 2_776
Ni1 O1 2.067(3) 2_776
Ni1 O1 2.067(3) .
Ni1 O2W 2.090(4) 2_776
Ni1 O2W 2.089(4) .
Ni2 N1 2.105(3) 1_565
Ni2 O3 2.163(3) .
Ni2 O3W 2.091(3) .
Ni2 O4 2.094(3) .
Ni2 O5 2.005(3) 1_455
O2W H2WA 0.9733 .
O2W H2WB 0.9732 .
O3W H3WA 0.8696 .
O3W H3WB 0.8539 .
O5 Ni2 2.005(3) 1_655
O1W H1W 0.8500 .
O1W C1 1.458(8) .
O4W H4WA 0.8501 .
O4W H4WB 0.8504 .
O5WA H5WA 0.8499 .
O5WA H5WB 0.8643 .
O5W H5WC 0.8220 .
O5W H5WD 0.8499 .
C1 H1A 0.9700 .
C1 H1B 0.9700 .
C1 C3 1.472(14) .
C3 H3A 0.9600 .
C3 H3B 0.9600 .
C3 H3C 0.9600 .

loop_
_geom_torsion_atom_site_label_1
_geom_torsion_atom_site_label_2
_geom_torsion_atom_site_label_3
_geom_torsion_atom_site_label_4
_geom_torsion
_geom_torsion_site_symmetry_4
C0AA C2 C1AA C4 0.6(8) .
C0AA C6 N2 C7 1.1(5) .
C0AA C6 N2 C9 175.3(4) .
C2 C0AA C6 C5 1.7(7) .
C2 C0AA C6 N2 -178.3(4) .
C2 C0AA N1 C7 177.2(5) .
C2 C0AA N1 Ni2 2.3(7) 1_545
C2 C1AA C4 C5 -0.4(9) .
C1AA C4 C5 C6 0.7(9) .
C4 C5 C6 C0AA -1.4(8) .
C4 C5 C6 N2 178.6(5) .
C5 C6 N2 C7 -178.9(5) .
C5 C6 N2 C9 -4.7(9) .
C6 C0AA C2 C1AA -1.3(7) .
C6 C0AA N1 C7 -0.4(5) .
C6 C0AA N1 Ni2 -175.3(3) 1_545
C8 C9 C10 C11 -0.5(8) .
C8 C9 N2 C6 -135.6(5) .
C8 C9 N2 C7 37.7(6) .
C9 C8 C13 C12 1.0(8) .
C9 C10 C11 C12 0.4(8) .
C10 C9 N2 C6 44.0(7) .
C10 C9 N2 C7 -142.8(5) .
C10 C11 C12 C13 0.4(7) .
C10 C11 C12 N3 177.8(4) .
C11 C12 C13 C8 -1.1(8) .
C11 C12 N3 C14 -33.3(6) .
C11 C12 N3 C15 148.2(5) .
C13 C8 C9 C10 -0.2(8) .
C13 C8 C9 N2 179.4(4) .
C13 C12 N3 C14 144.1(5) .
C13 C12 N3 C15 -34.4(7) .
C15 C16 C17 C18 -0.4(7) .
C15 C16 N4 C14 -0.4(5) .
C15 C16 N4 Ni2 175.5(3) .
C16 C15 C20 C19 -2.4(7) .
C16 C15 N3 C12 178.6(4) .
C16 C15 N3 C14 -0.1(5) .
C16 C17 C18 C19 -1.2(8) .
C17 C16 N4 C14 178.4(5) .
C17 C16 N4 Ni2 -5.7(7) .
C17 C18 C19 C20 1.1(9) .
C18 C19 C20 C15 0.7(8) .
C20 C15 C16 C17 2.3(7) .
C20 C15 C16 N4 -178.7(4) .
C20 C15 N3 C12 -2.5(8) .
C20 C15 N3 C14 178.8(5) .
C21 C22 C23 C24 -179.7(4) .
C21 C22 C28 C27 -177.0(4) .
C22 C21 O3 Ni2 -179.6(3) .
C22 C21 O4 Ni2 179.7(3) .
C22 C23 C24 C25 179.8(4) .
C22 C23 C24 C26 -3.2(6) .
C23 C22 C28 C27 0.9(7) .
C23 C24 C25 O5 -175.8(4) .
C23 C24 C25 O6 4.8(6) .
C23 C24 C26 C27 0.7(7) .
C24 C25 O5 Ni2 -166.1(3) 1_655
C24 C26 C27 C28 2.5(7) .
C24 C26 C27 C29 -175.3(4) .
C25 C24 C26 C27 177.6(4) .
C26 C24 C25 O5 7.4(6) .
C26 C24 C25 O6 -172.1(4) .
C26 C27 C28 C22 -3.4(7) .
C26 C27 C29 N30 -10.8(7) .
C26 C27 C29 C34 166.4(5) .
C27 C29 N30 C31 179.7(5) .
C27 C29 C34 C33 -178.6(5) .
C28 C22 C23 C24 2.4(6) .
C28 C27 C29 N30 171.5(5) .
C28 C27 C29 C34 -11.3(8) .
C29 C27 C28 C22 174.4(4) .
C29 N30 C31 C32 -1.6(10) .
N30 C29 C34 C33 -1.5(9) .
N30 C31 C32 C33 -0.3(10) .
N30 C31 C32 C35 -178.8(6) .
C31 C32 C33 C34 1.4(9) .
C31 C32 C35 O1 171.8(5) .
C31 C32 C35 O2 -7.4(8) .
C32 C33 C34 C29 -0.5(9) .
C32 C35 O1 Ni1 -173.9(3) .
C33 C32 C35 O1 -6.6(8) .
C33 C32 C35 O2 174.2(5) .
C34 C29 N30 C31 2.5(8) .
C35 C32 C33 C34 179.8(5) .
C37 C38 C39 C40 -0.8(13) .
C37 C42 N6 C36 1.2(6) .
C37 C42 N6 C43 -177.9(5) .
C38 C37 C42 C41 -2.2(10) .
C38 C37 C42 N6 177.7(6) .
C38 C37 N5 C36 -178.0(7) .
C38 C37 N5 Ni1 0.8(10) .
C38 C39 C40 C41 -0.2(15) .
C39 C40 C41 C42 0.0(13) .
C40 C41 C42 C37 1.2(11) .
C40 C41 C42 N6 -178.7(7) .
C41 C42 N6 C36 -178.9(7) .
C41 C42 N6 C43 1.9(11) .
C42 C37 C38 C39 1.9(11) .
C42 C37 N5 C36 0.8(6) .
C42 C37 N5 Ni1 179.6(4) .
C43 C44 C45 C46 -1.3(9) .
C44 C43 C48 C47 0.1(8) .
C44 C43 N6 C36 37.2(8) .
C44 C43 N6 C42 -143.9(6) .
C44 C45 C46 C47 1.6(9) .
C44 C45 C46 N7 178.7(5) .
C45 C46 C47 C48 -1.1(8) .
C45 C46 N7 C49 132.0(6) .
C45 C46 N7 C51 -46.7(8) .
C46 C47 C48 C43 0.3(8) .
C47 C46 N7 C49 -51.0(8) .
C47 C46 N7 C51 130.3(6) .
C48 C43 C44 C45 0.5(9) .
C48 C43 N6 C36 -139.5(5) .
C48 C43 N6 C42 39.4(8) .
C50 C51 C52 C53 1.4(8) .
C50 C51 N7 C46 -180.0(5) .
C50 C51 N7 C49 1.1(6) .
C51 C50 C55 C54 -0.9(9) .
C51 C50 N8 C49 0.5(6) .
C51 C52 C53 C54 -4.4(9) .
C52 C51 N7 C46 -3.1(9) .
C52 C51 N7 C49 178.0(6) .
C52 C53 C54 C55 4.9(10) .
C53 C54 C55 C50 -2.1(10) .
C55 C50 C51 C52 1.2(8) .
C55 C50 C51 N7 178.5(5) .
C55 C50 N8 C49 -178.9(6) .
N1 C0AA C2 C1AA -178.7(5) .
N1 C0AA C6 C5 179.6(4) .
N1 C0AA C6 N2 -0.4(5) .
N1 C7 N2 C6 -1.5(5) .
N1 C7 N2 C9 -176.0(4) .
N2 C7 N1 C0AA 1.2(5) .
N2 C7 N1 Ni2 176.8(3) 1_545
N2 C9 C10 C11 179.9(4) .
N3 C12 C13 C8 -178.5(4) .
N3 C14 N4 C16 0.4(5) .
N3 C14 N4 Ni2 -176.1(3) .
N3 C15 C16 C17 -178.6(4) .
N3 C15 C16 N4 0.4(5) .
N3 C15 C20 C19 178.8(5) .
N4 C14 N3 C12 -178.9(4) .
N4 C14 N3 C15 -0.2(5) .
N4 C16 C17 C18 -179.1(5) .
N5 C36 N6 C42 -0.8(6) .
N5 C36 N6 C43 178.4(5) .
N5 C37 C38 C39 -179.4(7) .
N5 C37 C42 C41 178.9(6) .
N5 C37 C42 N6 -1.3(6) .
N6 C36 N5 C37 0.0(6) .
N6 C36 N5 Ni1 -178.9(3) .
N6 C43 C44 C45 -176.2(5) .
N6 C43 C48 C47 176.7(5) .
N7 C46 C47 C48 -178.2(5) .
N7 C49 N8 C50 0.2(6) .
N7 C51 C52 C53 -175.1(6) .
N8 C49 N7 C46 -179.8(5) .
N8 C49 N7 C51 -0.9(6) .
N8 C50 C51 C52 -178.3(5) .
N8 C50 C51 N7 -1.1(6) .
N8 C50 C55 C54 178.5(6) .
O2 C35 O1 Ni1 5.2(8) .
O3 C21 C22 C23 167.5(4) .
O3 C21 C22 C28 -14.6(6) .
O3 C21 O4 Ni2 1.1(4) .
O4 C21 C22 C23 -11.1(6) .
O4 C21 C22 C28 166.8(4) .
O4 C21 O3 Ni2 -1.1(4) .
O6 C25 O5 Ni2 13.3(6) 1_655
